data_1560313
loop_
_publ_author_name
'Mayer, Robert J.'
'Allihn, Patrick W. A.'
'Hampel, Nathalie'
'Mayer, Peter'
'Sieber, Stephan A.'
'Ofial, Armin R.'

_publ_section_title
;
 Electrophilic reactivities of cyclic enones and \a,\b-unsaturated
 lactones
;
_journal_issue 13
_journal_name_full 'Chemical Science'
_journal_page_first 4850
_journal_page_last 4865
_journal_paper_doi 10.1039/D0SC06628A
_journal_volume 12
_journal_year 2021
_chemical_absolute_configuration syn
_chemical_formula_moiety 'C23 H25 N O3'
_chemical_formula_sum 'C23 H25 N O3'
_chemical_formula_weight 363.44
_chemical_name_common RNH378
_space_group_crystal_system monoclinic
_space_group_IT_number 5
_space_group_name_Hall 'C 2y'
_space_group_name_H-M_alt 'C 1 2 1'
_atom_sites_solution_hydrogens geom
_audit_block_code C23H25NO3_xv559_ofial
_audit_creation_method 'APEX3 v2018.7-2'
_audit_update_record
;
2020-11-13 deposited with the CCDC.	2021-02-09 downloaded from the CCDC.
;
_cell_angle_alpha 90
_cell_angle_beta 115.663(2)
_cell_angle_gamma 90
_cell_formula_units_Z 4
_cell_length_a 21.9099(11)
_cell_length_b 6.5137(4)
_cell_length_c 14.4743(8)
_cell_measurement_reflns_used 5076
_cell_measurement_temperature 103.(2)
_cell_measurement_theta_max 26.3594
_cell_measurement_theta_min 2.9029
_cell_volume 1861.93(18)
_computing_cell_refinement 'SAINT V8.38A (Bruker AXS Inc., 2017)'
_computing_data_collection 'APEX3 v2016.5-0, Bruker AXS (2016)'
_computing_data_reduction 'SAINT V8.38A (Bruker AXS Inc., 2017)'
_computing_molecular_graphics 'shelXle (C.B. Huebschle, rev 924)'
_computing_structure_refinement 'SHELXL-2018/3 (Sheldrick, 2018)'
_computing_structure_solution 'SHELXT 2014/5 (Sheldrick, 2014)'
_diffrn_ambient_temperature 103.(2)
_diffrn_detector_area_resol_mean 7.3910
_diffrn_measured_fraction_theta_full 0.996
_diffrn_measured_fraction_theta_max 0.997
_diffrn_measurement_device 'fixed-chi three-circle diffractometer'
_diffrn_measurement_device_type 'Bruker D8 Venture TXS'
_diffrn_measurement_method 'mix of phi and omega scans'
_diffrn_radiation_monochromator 'focusing mirrors'
_diffrn_radiation_type MoK\a
_diffrn_radiation_wavelength 0.71073
_diffrn_reflns_av_R_equivalents 0.0360
_diffrn_reflns_av_unetI/netI 0.0431
_diffrn_reflns_Laue_measured_fraction_full 0.996
_diffrn_reflns_Laue_measured_fraction_max 0.997
_diffrn_reflns_limit_h_max 27
_diffrn_reflns_limit_h_min -27
_diffrn_reflns_limit_k_max 8
_diffrn_reflns_limit_k_min -8
_diffrn_reflns_limit_l_max 17
_diffrn_reflns_limit_l_min -18
_diffrn_reflns_number 10760
_diffrn_reflns_point_group_measured_fraction_full 0.995
_diffrn_reflns_point_group_measured_fraction_max 0.992
_diffrn_reflns_theta_full 25.242
_diffrn_reflns_theta_max 26.370
_diffrn_reflns_theta_min 3.080
_diffrn_source 'rotating anode (TXS)'
_diffrn_source_current 50
_diffrn_source_power 2.5
_diffrn_source_type 'Bruker TXS'
_diffrn_source_voltage 50
_exptl_absorpt_coefficient_mu 0.085
_exptl_absorpt_correction_T_max 1.00
_exptl_absorpt_correction_T_min 0.94
_exptl_absorpt_correction_type multi-scan
_exptl_absorpt_process_details
;
SADABS-2016/2 - Bruker AXS area detector scaling and absorption correction
;
_exptl_crystal_colour colourless
_exptl_crystal_density_diffrn 1.297
_exptl_crystal_density_method 'not measured'
_exptl_crystal_description rod
_exptl_crystal_F_000 776
_exptl_crystal_size_max 0.100
_exptl_crystal_size_mid 0.040
_exptl_crystal_size_min 0.020
_refine_diff_density_max 0.177
_refine_diff_density_min -0.185
_refine_diff_density_rms 0.044
_refine_ls_abs_structure_details
;

Flack x determined using 1338 quotients [(I+)-(I-)]/[(I+)+(I-)]
(Parsons, Flack and Wagner, Acta Cryst. B69 (2013) 249-259).
;
_refine_ls_abs_structure_Flack -0.2(6)
_refine_ls_extinction_method none
_refine_ls_goodness_of_fit_ref 1.070
_refine_ls_hydrogen_treatment constr
_refine_ls_matrix_type full
_refine_ls_number_parameters 246
_refine_ls_number_reflns 3790
_refine_ls_number_restraints 1
_refine_ls_restrained_S_all 1.069
_refine_ls_R_factor_all 0.0489
_refine_ls_R_factor_gt 0.0423
_refine_ls_shift/su_max 0.000
_refine_ls_shift/su_mean 0.000
_refine_ls_structure_factor_coef Fsqd
_refine_ls_weighting_details 'w=1/[\s^2^(Fo^2^)+(0.0438P)^2^+1.4361P] where P=(Fo^2^+2Fc^2^)/3'
_refine_ls_weighting_scheme calc
_refine_ls_wR_factor_gt 0.1005
_refine_ls_wR_factor_ref 0.1041
_reflns_Friedel_coverage 0.823
_reflns_Friedel_fraction_full 0.994
_reflns_Friedel_fraction_max 0.986
_reflns_number_gt 3410
_reflns_number_total 3790
_reflns_threshold_expression 'I > 2\s(I)'
_cod_data_source_file d0sc06628a2.cif
_cod_data_source_block xv559
_cod_depositor_comments
;
The following automatic conversions were performed:

data item '_exptl_absorpt_correction_type' value 'Multi-Scan' was
changed to 'multi-scan' in accordance with the
/home/data/users/saulius/crontab/automatic-downloads/rss-feeds/RSC/lib/dictionaries/cif_core.dic
dictionary named 'cif_core.dic' version 2.4.2 last updated on
2011-04-26.

Automatic conversion script
Id: cif_fix_values 7556 2019-12-06 15:28:31Z antanas 

 Adding full bibliography for 1560309--1560315.cif.
;
_cod_database_code 1560313
_shelx_estimated_absorpt_t_min 0.992
_shelx_estimated_absorpt_t_max 0.998
_shelx_space_group_comment
;
The symmetry employed for this shelxl refinement is uniquely defined
by the following loop, which should always be used as a source of
symmetry information in preference to the above space-group names.
They are only intended as comments.
;

loop_
_space_group_symop_operation_xyz
'x, y, z'
'-x, y, -z'
'x+1/2, y+1/2, z'
'-x+1/2, y+1/2, -z'

loop_
_atom_site_label
_atom_site_type_symbol
_atom_site_fract_x
_atom_site_fract_y
_atom_site_fract_z
_atom_site_U_iso_or_equiv
_atom_site_adp_type
_atom_site_occupancy
_atom_site_site_symmetry_order
_atom_site_calc_flag
_atom_site_refinement_flags_posn
_atom_site_refinement_flags_adp
_atom_site_refinement_flags_occupancy
_atom_site_disorder_assembly
_atom_site_disorder_group
C1 C -0.04928(15) 0.3140(5) 0.0656(2) 0.0244(7) Uani 1 1 d . . . . .
C2 C -0.00876(15) 0.1579(5) 0.1359(2) 0.0221(7) Uani 1 1 d . . . . .
C3 C -0.01132(15) -0.0441(5) 0.1034(2) 0.0235(7) Uani 1 1 d . . . . .
H3 H -0.044759 -0.084406 0.037886 0.028 Uiso 1 1 calc R U . . .
C4 C 0.03479(15) -0.1863(5) 0.1663(2) 0.0224(7) Uani 1 1 d . . . . .
H4 H 0.033241 -0.323342 0.142933 0.027 Uiso 1 1 calc R U . . .
C5 C 0.08356(14) -0.1321(5) 0.2637(2) 0.0196(6) Uani 1 1 d . . . . .
C6 C 0.08229(15) 0.0679(5) 0.2983(2) 0.0225(7) Uani 1 1 d . . . . .
H6 H 0.112828 0.105003 0.366234 0.027 Uiso 1 1 calc R U . . .
C7 C 0.03733(15) 0.2119(5) 0.2353(2) 0.0246(7) Uani 1 1 d . . . . .
H7 H 0.037704 0.347789 0.259379 0.030 Uiso 1 1 calc R U . . .
C8 C 0.13642(14) -0.2785(5) 0.3304(2) 0.0203(6) Uani 1 1 d . . . . .
H8 H 0.133604 -0.317125 0.395271 0.024 Uiso 1 1 calc R U . . .
C9 C 0.16439(15) -0.4418(5) 0.2864(2) 0.0232(7) Uani 1 1 d . . . . .
H9A H 0.146182 -0.450392 0.210846 0.028 Uiso 1 1 calc R U . . .
H9AB H 0.176479 -0.575468 0.322422 0.028 Uiso 1 1 calc R U . . .
C10 C 0.20800(14) -0.2561(5) 0.3395(2) 0.0173(6) Uani 1 1 d . . . . .
C11 C 0.26426(15) -0.2981(5) 0.4411(2) 0.0204(6) Uani 1 1 d . . . . .
C12 C 0.31002(14) -0.0961(5) 0.3554(2) 0.0182(6) Uani 1 1 d . . . . .
H12 H 0.331420 -0.171696 0.316912 0.022 Uiso 1 1 calc R U . . .
C13 C 0.34304(14) 0.1121(5) 0.3871(2) 0.0211(6) Uani 1 1 d . . . . .
H13 H 0.311188 0.226005 0.382172 0.025 Uiso 1 1 calc R U . . .
C14 C 0.40268(16) 0.1759(5) 0.3724(2) 0.0251(7) Uani 1 1 d . . . . .
C15 C 0.40670(18) 0.4001(6) 0.3491(3) 0.0308(8) Uani 1 1 d . . . . .
H15A H 0.454591 0.439882 0.371085 0.037 Uiso 1 1 calc R U . . .
H15B H 0.387964 0.485097 0.387417 0.037 Uiso 1 1 calc R U . . .
C16 C 0.36610(18) 0.4384(5) 0.2327(3) 0.0323(8) Uani 1 1 d . . . . .
H16A H 0.363008 0.587938 0.219077 0.039 Uiso 1 1 calc R U . . .
H16B H 0.390079 0.374895 0.195603 0.039 Uiso 1 1 calc R U . . .
C17 C 0.29632(18) 0.3501(5) 0.1941(3) 0.0278(7) Uani 1 1 d . . . . .
H17 H 0.266133 0.419103 0.214921 0.033 Uiso 1 1 calc R U . . .
C18 C 0.27139(16) 0.1868(5) 0.1343(2) 0.0246(7) Uani 1 1 d . . . . .
C19 C 0.20401(15) 0.0971(5) 0.1176(2) 0.0254(7) Uani 1 1 d . . . . .
H19A H 0.176809 0.075506 0.043138 0.030 Uiso 1 1 calc R U . . .
H19B H 0.179788 0.198844 0.140319 0.030 Uiso 1 1 calc R U . . .
C20 C 0.20742(15) -0.1065(5) 0.1730(2) 0.0224(6) Uani 1 1 d . . . . .
H20A H 0.238162 -0.200808 0.159754 0.027 Uiso 1 1 calc R U . . .
H20B H 0.161792 -0.169440 0.143109 0.027 Uiso 1 1 calc R U . . .
C21 C 0.23189(14) -0.0884(5) 0.2897(2) 0.0178(6) Uani 1 1 d . . . . .
H21 H 0.215340 0.045841 0.303653 0.021 Uiso 1 1 calc R U . . .
C22 C 0.44088(16) 0.0309(6) 0.3360(3) 0.0312(8) Uani 1 1 d . . . . .
H22A H 0.488733 0.070614 0.365673 0.047 Uiso 1 1 calc R U . . .
H22B H 0.422048 0.036535 0.261039 0.047 Uiso 1 1 calc R U . . .
H22C H 0.436818 -0.109100 0.357457 0.047 Uiso 1 1 calc R U . . .
C23 C 0.30605(18) 0.0768(6) 0.0794(3) 0.0346(8) Uani 1 1 d . . . . .
H23A H 0.275843 0.071416 0.005983 0.052 Uiso 1 1 calc R U . . .
H23B H 0.317350 -0.063131 0.106344 0.052 Uiso 1 1 calc R U . . .
H23C H 0.347629 0.150196 0.090117 0.052 Uiso 1 1 calc R U . . .
N1 N -0.07844(14) 0.4416(5) 0.0080(2) 0.0303(7) Uani 1 1 d . . . . .
O1 O 0.32154(10) -0.2090(3) 0.44857(15) 0.0218(5) Uani 1 1 d . . . . .
O2 O 0.26356(11) -0.3988(4) 0.51046(16) 0.0289(5) Uani 1 1 d . . . . .
O3 O 0.40846(11) 0.1257(4) 0.47372(16) 0.0284(5) Uani 1 1 d . . . . .

loop_
_atom_site_aniso_label
_atom_site_aniso_U_11
_atom_site_aniso_U_22
_atom_site_aniso_U_33
_atom_site_aniso_U_23
_atom_site_aniso_U_13
_atom_site_aniso_U_12
C1 0.0180(15) 0.0270(17) 0.0275(16) -0.0055(15) 0.0092(13) -0.0036(14)
C2 0.0169(14) 0.0255(17) 0.0256(16) -0.0010(13) 0.0108(12) -0.0007(12)
C3 0.0214(15) 0.0272(18) 0.0214(15) -0.0044(14) 0.0088(13) -0.0034(13)
C4 0.0236(15) 0.0228(16) 0.0208(14) -0.0049(13) 0.0095(12) -0.0025(13)
C5 0.0158(14) 0.0248(17) 0.0203(14) -0.0020(12) 0.0098(12) -0.0032(12)
C6 0.0191(14) 0.0272(17) 0.0196(15) -0.0043(13) 0.0070(12) -0.0013(13)
C7 0.0191(14) 0.0252(17) 0.0302(17) -0.0072(14) 0.0113(13) -0.0002(13)
C8 0.0205(14) 0.0222(16) 0.0199(14) 0.0000(13) 0.0102(12) -0.0046(13)
C9 0.0237(15) 0.0190(16) 0.0239(16) -0.0006(13) 0.0076(13) -0.0034(13)
C10 0.0172(13) 0.0177(15) 0.0163(13) 0.0016(12) 0.0066(11) -0.0003(11)
C11 0.0216(15) 0.0171(15) 0.0220(15) 0.0006(13) 0.0090(12) 0.0027(12)
C12 0.0216(14) 0.0187(15) 0.0156(13) 0.0030(12) 0.0095(11) 0.0010(13)
C13 0.0208(14) 0.0224(16) 0.0187(14) -0.0007(13) 0.0071(11) 0.0008(13)
C14 0.0241(15) 0.0294(18) 0.0232(15) -0.0067(14) 0.0115(12) -0.0066(14)
C15 0.0333(18) 0.0272(18) 0.0392(19) -0.0096(16) 0.0225(15) -0.0080(15)
C16 0.044(2) 0.0214(17) 0.042(2) -0.0015(16) 0.0284(17) -0.0060(16)
C17 0.0392(19) 0.0214(17) 0.0297(16) 0.0085(14) 0.0216(15) 0.0079(14)
C18 0.0335(17) 0.0234(17) 0.0201(15) 0.0072(13) 0.0148(13) 0.0043(14)
C19 0.0281(16) 0.0292(18) 0.0176(14) 0.0055(14) 0.0089(12) 0.0053(15)
C20 0.0233(15) 0.0266(17) 0.0162(14) 0.0010(13) 0.0075(12) -0.0008(13)
C21 0.0201(14) 0.0163(14) 0.0175(14) 0.0014(12) 0.0086(11) 0.0018(12)
C22 0.0231(16) 0.034(2) 0.039(2) -0.0074(16) 0.0154(15) -0.0035(14)
C23 0.042(2) 0.038(2) 0.0311(18) -0.0061(17) 0.0231(16) -0.0056(18)
N1 0.0245(14) 0.0310(16) 0.0301(15) -0.0010(14) 0.0068(12) 0.0030(13)
O1 0.0189(10) 0.0262(12) 0.0176(10) 0.0065(9) 0.0055(8) 0.0018(9)
O2 0.0304(12) 0.0345(14) 0.0211(11) 0.0111(11) 0.0104(9) 0.0004(11)
O3 0.0233(11) 0.0371(14) 0.0222(11) -0.0044(10) 0.0076(9) -0.0070(10)

loop_
_atom_type_symbol
_atom_type_description
_atom_type_scat_dispersion_real
_atom_type_scat_dispersion_imag
_atom_type_scat_source
C C 0.0033 0.0016 'International Tables Vol C Tables 4.2.6.8 and 6.1.1.4'
H H 0.0000 0.0000 'International Tables Vol C Tables 4.2.6.8 and 6.1.1.4'
N N 0.0061 0.0033 'International Tables Vol C Tables 4.2.6.8 and 6.1.1.4'
O O 0.0106 0.0060 'International Tables Vol C Tables 4.2.6.8 and 6.1.1.4'

loop_
_geom_angle_atom_site_label_1
_geom_angle_atom_site_label_2
_geom_angle_atom_site_label_3
_geom_angle
_geom_angle_site_symmetry_1
_geom_angle_site_symmetry_3
_geom_angle_publ_flag
N1 C1 C2 175.8(3) . . ?
C3 C2 C7 119.5(3) . . ?
C3 C2 C1 120.5(3) . . ?
C7 C2 C1 119.9(3) . . ?
C4 C3 C2 120.0(3) . . ?
C4 C3 H3 120.0 . . ?
C2 C3 H3 120.0 . . ?
C3 C4 C5 121.1(3) . . ?
C3 C4 H4 119.4 . . ?
C5 C4 H4 119.4 . . ?
C4 C5 C6 118.2(3) . . ?
C4 C5 C8 122.2(3) . . ?
C6 C5 C8 119.6(3) . . ?
C7 C6 C5 121.0(3) . . ?
C7 C6 H6 119.5 . . ?
C5 C6 H6 119.5 . . ?
C6 C7 C2 120.0(3) . . ?
C6 C7 H7 120.0 . . ?
C2 C7 H7 120.0 . . ?
C5 C8 C9 121.7(3) . . ?
C5 C8 C10 118.5(2) . . ?
C9 C8 C10 60.67(19) . . ?
C5 C8 H8 115.0 . . ?
C9 C8 H8 115.0 . . ?
C10 C8 H8 115.0 . . ?
C8 C9 C10 60.41(19) . . ?
C8 C9 H9A 117.7 . . ?
C10 C9 H9A 117.7 . . ?
C8 C9 H9AB 117.7 . . ?
C10 C9 H9AB 117.7 . . ?
H9A C9 H9AB 114.9 . . ?
C11 C10 C21 107.1(2) . . ?
C11 C10 C8 116.8(2) . . ?
C21 C10 C8 125.5(2) . . ?
C11 C10 C9 115.1(2) . . ?
C21 C10 C9 126.9(2) . . ?
C8 C10 C9 58.92(19) . . ?
O2 C11 O1 121.1(3) . . ?
O2 C11 C10 128.6(3) . . ?
O1 C11 C10 110.3(2) . . ?
O1 C12 C13 107.7(2) . . ?
O1 C12 C21 106.6(2) . . ?
C13 C12 C21 114.3(2) . . ?
O1 C12 H12 109.4 . . ?
C13 C12 H12 109.4 . . ?
C21 C12 H12 109.4 . . ?
O3 C13 C14 59.88(19) . . ?
O3 C13 C12 118.9(3) . . ?
C14 C13 C12 123.2(3) . . ?
O3 C13 H13 114.6 . . ?
C14 C13 H13 114.6 . . ?
C12 C13 H13 114.6 . . ?
O3 C14 C13 59.03(18) . . ?
O3 C14 C22 113.2(3) . . ?
C13 C14 C22 122.5(3) . . ?
O3 C14 C15 117.0(3) . . ?
C13 C14 C15 116.5(3) . . ?
C22 C14 C15 115.8(3) . . ?
C14 C15 C16 109.7(3) . . ?
C14 C15 H15A 109.7 . . ?
C16 C15 H15A 109.7 . . ?
C14 C15 H15B 109.7 . . ?
C16 C15 H15B 109.7 . . ?
H15A C15 H15B 108.2 . . ?
C17 C16 C15 110.9(3) . . ?
C17 C16 H16A 109.5 . . ?
C15 C16 H16A 109.5 . . ?
C17 C16 H16B 109.5 . . ?
C15 C16 H16B 109.5 . . ?
H16A C16 H16B 108.0 . . ?
C18 C17 C16 128.0(3) . . ?
C18 C17 H17 116.0 . . ?
C16 C17 H17 116.0 . . ?
C17 C18 C23 124.6(3) . . ?
C17 C18 C19 120.8(3) . . ?
C23 C18 C19 114.6(3) . . ?
C18 C19 C20 115.4(3) . . ?
C18 C19 H19A 108.4 . . ?
C20 C19 H19A 108.4 . . ?
C18 C19 H19B 108.4 . . ?
C20 C19 H19B 108.4 . . ?
H19A C19 H19B 107.5 . . ?
C19 C20 C21 115.0(3) . . ?
C19 C20 H20A 108.5 . . ?
C21 C20 H20A 108.5 . . ?
C19 C20 H20B 108.5 . . ?
C21 C20 H20B 108.5 . . ?
H20A C20 H20B 107.5 . . ?
C10 C21 C20 115.9(2) . . ?
C10 C21 C12 101.6(2) . . ?
C20 C21 C12 115.8(2) . . ?
C10 C21 H21 107.7 . . ?
C20 C21 H21 107.7 . . ?
C12 C21 H21 107.7 . . ?
C14 C22 H22A 109.5 . . ?
C14 C22 H22B 109.5 . . ?
H22A C22 H22B 109.5 . . ?
C14 C22 H22C 109.5 . . ?
H22A C22 H22C 109.5 . . ?
H22B C22 H22C 109.5 . . ?
C18 C23 H23A 109.5 . . ?
C18 C23 H23B 109.5 . . ?
H23A C23 H23B 109.5 . . ?
C18 C23 H23C 109.5 . . ?
H23A C23 H23C 109.5 . . ?
H23B C23 H23C 109.5 . . ?
C11 O1 C12 111.2(2) . . ?
C13 O3 C14 61.09(19) . . ?

loop_
_geom_bond_atom_site_label_1
_geom_bond_atom_site_label_2
_geom_bond_distance
_geom_bond_site_symmetry_2
_geom_bond_publ_flag
C1 N1 1.154(4) . ?
C1 C2 1.440(5) . ?
C2 C3 1.390(4) . ?
C2 C7 1.398(4) . ?
C3 C4 1.383(4) . ?
C3 H3 0.9500 . ?
C4 C5 1.396(4) . ?
C4 H4 0.9500 . ?
C5 C6 1.400(5) . ?
C5 C8 1.488(4) . ?
C6 C7 1.380(5) . ?
C6 H6 0.9500 . ?
C7 H7 0.9500 . ?
C8 C9 1.500(4) . ?
C8 C10 1.523(4) . ?
C8 H8 1.0000 . ?
C9 C10 1.527(4) . ?
C9 H9A 0.9900 . ?
C9 H9AB 0.9900 . ?
C10 C11 1.479(4) . ?
C10 C21 1.520(4) . ?
C11 O2 1.204(4) . ?
C11 O1 1.344(4) . ?
C12 O1 1.458(3) . ?
C12 C13 1.512(4) . ?
C12 C21 1.558(4) . ?
C12 H12 1.0000 . ?
C13 O3 1.442(3) . ?
C13 C14 1.472(4) . ?
C13 H13 1.0000 . ?
C14 O3 1.454(4) . ?
C14 C22 1.501(5) . ?
C14 C15 1.510(5) . ?
C15 C16 1.547(5) . ?
C15 H15A 0.9900 . ?
C15 H15B 0.9900 . ?
C16 C17 1.497(5) . ?
C16 H16A 0.9900 . ?
C16 H16B 0.9900 . ?
C17 C18 1.330(5) . ?
C17 H17 0.9500 . ?
C18 C23 1.498(4) . ?
C18 C19 1.507(5) . ?
C19 C20 1.535(5) . ?
C19 H19A 0.9900 . ?
C19 H19B 0.9900 . ?
C20 C21 1.540(4) . ?
C20 H20A 0.9900 . ?
C20 H20B 0.9900 . ?
C21 H21 1.0000 . ?
C22 H22A 0.9800 . ?
C22 H22B 0.9800 . ?
C22 H22C 0.9800 . ?
C23 H23A 0.9800 . ?
C23 H23B 0.9800 . ?
C23 H23C 0.9800 . ?

loop_
_geom_torsion_atom_site_label_1
_geom_torsion_atom_site_label_2
_geom_torsion_atom_site_label_3
_geom_torsion_atom_site_label_4
_geom_torsion
_geom_torsion_site_symmetry_1
_geom_torsion_site_symmetry_2
_geom_torsion_site_symmetry_3
_geom_torsion_site_symmetry_4
_geom_torsion_publ_flag
C7 C2 C3 C4 -4.8(4) . . . . ?
C1 C2 C3 C4 170.4(3) . . . . ?
C2 C3 C4 C5 1.3(4) . . . . ?
C3 C4 C5 C6 3.4(4) . . . . ?
C3 C4 C5 C8 -176.1(3) . . . . ?
C4 C5 C6 C7 -4.7(4) . . . . ?
C8 C5 C6 C7 174.9(3) . . . . ?
C5 C6 C7 C2 1.3(5) . . . . ?
C3 C2 C7 C6 3.5(5) . . . . ?
C1 C2 C7 C6 -171.7(3) . . . . ?
C4 C5 C8 C9 31.6(4) . . . . ?
C6 C5 C8 C9 -148.0(3) . . . . ?
C4 C5 C8 C10 103.0(3) . . . . ?
C6 C5 C8 C10 -76.6(4) . . . . ?
C5 C8 C9 C10 107.3(3) . . . . ?
C5 C8 C10 C11 143.1(3) . . . . ?
C9 C8 C10 C11 -104.5(3) . . . . ?
C5 C8 C10 C21 3.1(4) . . . . ?
C9 C8 C10 C21 115.5(3) . . . . ?
C5 C8 C10 C9 -112.4(3) . . . . ?
C8 C9 C10 C11 107.4(3) . . . . ?
C8 C9 C10 C21 -113.3(3) . . . . ?
C21 C10 C11 O2 169.0(3) . . . . ?
C8 C10 C11 O2 22.2(5) . . . . ?
C9 C10 C11 O2 -44.1(4) . . . . ?
C21 C10 C11 O1 -12.4(3) . . . . ?
C8 C10 C11 O1 -159.3(3) . . . . ?
C9 C10 C11 O1 134.4(3) . . . . ?
O1 C12 C13 O3 41.0(3) . . . . ?
C21 C12 C13 O3 159.2(2) . . . . ?
O1 C12 C13 C14 112.1(3) . . . . ?
C21 C12 C13 C14 -129.7(3) . . . . ?
C12 C13 C14 O3 -106.8(3) . . . . ?
O3 C13 C14 C22 99.4(3) . . . . ?
C12 C13 C14 C22 -7.4(5) . . . . ?
O3 C13 C14 C15 -107.0(3) . . . . ?
C12 C13 C14 C15 146.2(3) . . . . ?
O3 C14 C15 C16 -151.8(3) . . . . ?
C13 C14 C15 C16 -84.9(3) . . . . ?
C22 C14 C15 C16 70.5(4) . . . . ?
C14 C15 C16 C17 50.6(4) . . . . ?
C15 C16 C17 C18 -109.1(4) . . . . ?
C16 C17 C18 C23 -10.3(5) . . . . ?
C16 C17 C18 C19 169.3(3) . . . . ?
C17 C18 C19 C20 -106.3(4) . . . . ?
C23 C18 C19 C20 73.3(3) . . . . ?
C18 C19 C20 C21 73.1(3) . . . . ?
C11 C10 C21 C20 143.7(3) . . . . ?
C8 C10 C21 C20 -73.2(4) . . . . ?
C9 C10 C21 C20 1.9(4) . . . . ?
C11 C10 C21 C12 17.3(3) . . . . ?
C8 C10 C21 C12 160.4(3) . . . . ?
C9 C10 C21 C12 -124.5(3) . . . . ?
C19 C20 C21 C10 154.3(3) . . . . ?
C19 C20 C21 C12 -86.8(3) . . . . ?
O1 C12 C21 C10 -16.6(3) . . . . ?
C13 C12 C21 C10 -135.5(2) . . . . ?
O1 C12 C21 C20 -143.1(3) . . . . ?
C13 C12 C21 C20 98.1(3) . . . . ?
O2 C11 O1 C12 179.9(3) . . . . ?
C10 C11 O1 C12 1.2(3) . . . . ?
C13 C12 O1 C11 133.3(2) . . . . ?
C21 C12 O1 C11 10.3(3) . . . . ?
C12 C13 O3 C14 113.8(3) . . . . ?
C22 C14 O3 C13 -115.2(3) . . . . ?
C15 C14 O3 C13 106.2(3) . . . . ?
